data_4001429
loop_
_publ_author_name
'Bouit, Pierre-Antoine'
'Wetzel, Guillaume'
'Berginc, G\'erard'
'Loiseaux, Brigitte'
'Toupet, Lo\"ic'
'Feneyrou, Patrick'
'Bretonni\`ere, Yann'
'Kamada, Kenji'
'Maury, Olivier'
'Andraud, Chantal'

_publ_section_title
;
 Near IR Nonlinear Absorbing Chromophores with Optical Limiting Properties
 at Telecommunication Wavelengths
;
_journal_issue 22
_journal_name_full 'Chemistry of Materials'
_journal_page_first 5325
_journal_paper_doi 10.1021/cm071557h
_journal_volume 19
_journal_year 2007
_chemical_formula_sum 'C41 H41 Cl N4 O'
_chemical_formula_weight 641.23
_chemical_name_systematic
;
 ?
;
_space_group_IT_number 14
_symmetry_cell_setting monoclinic
_symmetry_space_group_name_Hall '-P 2yab'
_symmetry_space_group_name_H-M 'P 1 21/a 1'
_atom_sites_solution_hydrogens geom
_atom_sites_solution_primary direct
_atom_sites_solution_secondary difmap
_audit_creation_method SHELXL-97
_cell_angle_alpha 90.00
_cell_angle_beta 92.615(4)
_cell_angle_gamma 90.00
_cell_formula_units_Z 4
_cell_length_a 11.6162(5)
_cell_length_b 17.0136(8)
_cell_length_c 18.6513(9)
_cell_measurement_temperature 295(2)
_cell_volume 3682.3(3)
_computing_cell_refinement 'CrysAlis RED, Oxford Diffraction Ltd.,Version 1.171.26'
_computing_data_collection 'CrysAlis CCD, Oxford Diffraction Ltd.,Version 1.171.26'
_computing_data_reduction 'CrysAlis RED, Oxford Diffraction Ltd.,Version 1.171.26'
_computing_molecular_graphics 'PLATON_(Spek, 1998)'
_computing_publication_material 'SHELXL-97 (Sheldrick, 1997)'
_computing_structure_refinement 'SHELXL-97 (Sheldrick, 1997)'
_computing_structure_solution 'SIR-97_(Altomare & al., 1998)'
_diffrn_ambient_temperature 293(2)
_diffrn_detector_area_resol_mean 19.64
_diffrn_measured_fraction_theta_full 0.975
_diffrn_measured_fraction_theta_max 0.975
_diffrn_measurement_device_type 'CCD Saphire 3 Xcalibur'
_diffrn_measurement_method 'omega scan'
_diffrn_radiation_monochromator graphite
_diffrn_radiation_source 'fine-focus sealed tube'
_diffrn_radiation_type MoK\a
_diffrn_radiation_wavelength 0.71069
_diffrn_reflns_av_R_equivalents 0.0426
_diffrn_reflns_av_sigmaI/netI 0.0886
_diffrn_reflns_limit_h_max 13
_diffrn_reflns_limit_h_min -15
_diffrn_reflns_limit_k_max 21
_diffrn_reflns_limit_k_min -22
_diffrn_reflns_limit_l_max 24
_diffrn_reflns_limit_l_min -18
_diffrn_reflns_number 26700
_diffrn_reflns_theta_full 28.00
_diffrn_reflns_theta_max 28.00
_diffrn_reflns_theta_min 2.97
_exptl_absorpt_coefficient_mu 0.140
_exptl_absorpt_correction_type none
_exptl_crystal_colour green
_exptl_crystal_density_diffrn 1.157
_exptl_crystal_density_method 'not measured'
_exptl_crystal_description block
_exptl_crystal_F_000 1360
_exptl_crystal_size_max 0.30
_exptl_crystal_size_mid 0.28
_exptl_crystal_size_min 0.22
_refine_diff_density_max 0.695
_refine_diff_density_min -0.324
_refine_diff_density_rms 0.047
_refine_ls_extinction_coef 0.0009(6)
_refine_ls_extinction_expression Fc^*^=kFc[1+0.001xFc^2^\l^3^/sin(2\q)]^-1/4^
_refine_ls_extinction_method SHELXL
_refine_ls_goodness_of_fit_ref 0.812
_refine_ls_hydrogen_treatment constr
_refine_ls_matrix_type full
_refine_ls_number_parameters 425
_refine_ls_number_reflns 8675
_refine_ls_number_restraints 0
_refine_ls_restrained_S_all 0.812
_refine_ls_R_factor_all 0.1437
_refine_ls_R_factor_gt 0.0573
_refine_ls_shift/su_max 0.012
_refine_ls_shift/su_mean 0.000
_refine_ls_structure_factor_coef Fsqd
_refine_ls_weighting_details 'calc w=1/[\s^2^(Fo^2^)+(0.1097P)^2^+0.0000P] where P=(Fo^2^+2Fc^2^)/3'
_refine_ls_weighting_scheme calc
_refine_ls_wR_factor_gt 0.1623
_refine_ls_wR_factor_ref 0.1813
_reflns_number_gt 3336
_reflns_number_total 8675
_reflns_threshold_expression >2sigma(I)
_cod_data_source_file cm071557h.cif
_cod_data_source_block pab118
_cod_depositor_comments
;
The following automatic conversions were performed:

'_symmetry_cell_setting' value 'Monoclinic' changed to 'monoclinic'
according to /home/saulius/struct/CIF-dictionaries/cif_core.dic
dictionary named 'cif_core.dic' version 2.4.1 from 2010-06-29.

Automatic conversion script
Id: cif_fix_values 1715 2011-07-08 13:25:40Z adriana 
;
_cod_original_sg_symbol_H-M P21/a
_cod_database_code 4001429

loop_
_symmetry_equiv_pos_as_xyz
'x, y, z'
'-x+1/2, y+1/2, -z'
'-x, -y, -z'
'x-1/2, -y-1/2, z'

loop_
_atom_site_label
_atom_site_type_symbol
_atom_site_fract_x
_atom_site_fract_y
_atom_site_fract_z
_atom_site_U_iso_or_equiv
_atom_site_adp_type
_atom_site_occupancy
_atom_site_symmetry_multiplicity
_atom_site_calc_flag
_atom_site_refinement_flags
Cl1 Cl 0.27907(6) 0.19572(5) 0.17268(3) 0.0790(3) Uani 1 1 d .
O1 O -0.06193(16) 0.21980(10) 0.45076(9) 0.0698(5) Uani 1 1 d .
N1 N 0.68883(17) 0.07547(12) -0.02910(10) 0.0573(5) Uani 1 1 d .
N2 N 0.1468(2) 0.00220(15) 0.55026(13) 0.0754(7) Uani 1 1 d .
N3 N -0.0634(3) 0.07001(19) 0.66535(15) 0.1152(11) Uani 1 1 d .
N4 N -0.2744(3) 0.25844(19) 0.57333(15) 0.1053(9) Uani 1 1 d .
C1 C 0.3474(2) 0.11473(15) 0.21337(12) 0.0565(6) Uani 1 1 d .
C2 C 0.3123(2) 0.09097(15) 0.27902(12) 0.0576(6) Uani 1 1 d .
C3 C 0.3731(2) 0.02204(17) 0.31512(14) 0.0689(7) Uani 1 1 d .
H3A H 0.3833 0.0333 0.3660 0.083 Uiso 1 1 calc R
H3B H 0.3235 -0.0237 0.3100 0.083 Uiso 1 1 calc R
C4 C 0.4885(3) 0.00158(18) 0.28709(13) 0.0799(9) Uani 1 1 d .
H4 H 0.5357 0.0467 0.3026 0.096 Uiso 1 1 calc R
C5 C 0.4920(3) 0.0061(2) 0.20963(14) 0.0847(9) Uani 1 1 d .
H5A H 0.4529 -0.0397 0.1893 0.102 Uiso 1 1 calc R
H5B H 0.5719 0.0032 0.1968 0.102 Uiso 1 1 calc R
C6 C 0.4386(2) 0.07885(15) 0.17495(12) 0.0558(6) Uani 1 1 d .
C7 C 0.5508(3) -0.06696(17) 0.32540(13) 0.0720(8) Uani 1 1 d .
C8 C 0.5627(4) -0.0545(2) 0.40481(18) 0.1184(13) Uani 1 1 d .
H8A H 0.5947 -0.0034 0.4146 0.178 Uiso 1 1 calc R
H8B H 0.6128 -0.0940 0.4259 0.178 Uiso 1 1 calc R
H8C H 0.4883 -0.0583 0.4249 0.178 Uiso 1 1 calc R
C9 C 0.5030(5) -0.1429(2) 0.3050(3) 0.182(3) Uani 1 1 d .
H9A H 0.5449 -0.1836 0.3305 0.273 Uiso 1 1 calc R
H9B H 0.5091 -0.1504 0.2543 0.273 Uiso 1 1 calc R
H9C H 0.4234 -0.1449 0.3167 0.273 Uiso 1 1 calc R
C10 C 0.6807(3) -0.0693(2) 0.3028(2) 0.1133(12) Uani 1 1 d .
H10A H 0.7174 -0.0203 0.3148 0.170 Uiso 1 1 calc R
H10B H 0.6827 -0.0779 0.2520 0.170 Uiso 1 1 calc R
H10C H 0.7206 -0.1113 0.3278 0.170 Uiso 1 1 calc R
C11 C 0.4739(2) 0.10695(15) 0.11141(12) 0.0565(6) Uani 1 1 d .
H11 H 0.4357 0.1512 0.0933 0.068 Uiso 1 1 calc R
C12 C 0.5625(2) 0.07636(16) 0.06952(12) 0.0603(7) Uani 1 1 d .
H12 H 0.5976 0.0300 0.0854 0.072 Uiso 1 1 calc R
C13 C 0.60093(19) 0.10857(14) 0.00829(11) 0.0506(6) Uani 1 1 d .
C14 C 0.5639(2) 0.18421(14) -0.03000(11) 0.0510(6) Uani 1 1 d .
C15 C 0.6419(2) 0.18579(14) -0.09247(12) 0.0517(6) Uani 1 1 d .
C16 C 0.6496(2) 0.23866(17) -0.14775(13) 0.0678(7) Uani 1 1 d .
H16 H 0.6001 0.2816 -0.1514 0.081 Uiso 1 1 calc R
C17 C 0.7323(3) 0.2270(2) -0.19805(15) 0.0854(10) Uani 1 1 d .
H17 H 0.7383 0.2624 -0.2356 0.102 Uiso 1 1 calc R
C18 C 0.8050(3) 0.1638(2) -0.19297(16) 0.0864(10) Uani 1 1 d .
H18 H 0.8605 0.1574 -0.2269 0.104 Uiso 1 1 calc R
C19 C 0.7976(2) 0.10985(19) -0.13869(14) 0.0744(8) Uani 1 1 d .
H19 H 0.8466 0.0666 -0.1356 0.089 Uiso 1 1 calc R
C20 C 0.7149(2) 0.12184(16) -0.08876(12) 0.0566(6) Uani 1 1 d .
C21 C 0.5890(3) 0.25621(16) 0.01791(14) 0.0789(8) Uani 1 1 d .
H21A H 0.5397 0.2553 0.0578 0.118 Uiso 1 1 calc R
H21B H 0.5750 0.3033 -0.0094 0.118 Uiso 1 1 calc R
H21C H 0.6681 0.2550 0.0353 0.118 Uiso 1 1 calc R
C22 C 0.4368(2) 0.18279(17) -0.05686(14) 0.0717(8) Uani 1 1 d .
H22A H 0.3884 0.1817 -0.0165 0.108 Uiso 1 1 calc R
H22B H 0.4226 0.1368 -0.0858 0.108 Uiso 1 1 calc R
H22C H 0.4201 0.2289 -0.0851 0.108 Uiso 1 1 calc R
C23 C 0.7498(2) 0.00429(16) -0.00753(14) 0.0658(7) Uani 1 1 d .
H23A H 0.7950 -0.0132 -0.0470 0.079 Uiso 1 1 calc R
H23B H 0.6937 -0.0364 0.0015 0.079 Uiso 1 1 calc R
C24 C 0.8288(2) 0.01345(16) 0.05848(14) 0.0590(7) Uani 1 1 d .
C25 C 0.8984(3) 0.0770(2) 0.06773(18) 0.1014(11) Uani 1 1 d .
H25 H 0.8982 0.1157 0.0324 0.122 Uiso 1 1 calc R
C26 C 0.9693(4) 0.0853(2) 0.1286(2) 0.1199(14) Uani 1 1 d .
H26 H 1.0156 0.1297 0.1338 0.144 Uiso 1 1 calc R
C27 C 0.9728(3) 0.03033(19) 0.18067(17) 0.0809(9) Uani 1 1 d .
H27 H 1.0213 0.0361 0.2214 0.097 Uiso 1 1 calc R
C28 C 0.9039(3) -0.03369(19) 0.17229(18) 0.0816(9) Uani 1 1 d .
H28 H 0.9046 -0.0721 0.2077 0.098 Uiso 1 1 calc R
C29 C 0.8329(2) -0.04208(17) 0.11147(17) 0.0778(8) Uani 1 1 d .
H29 H 0.7867 -0.0866 0.1064 0.093 Uiso 1 1 calc R
C30 C 0.2208(2) 0.12786(16) 0.31444(13) 0.0609(7) Uani 1 1 d .
H30 H 0.1828 0.1689 0.2904 0.073 Uiso 1 1 calc R
C31 C 0.1839(2) 0.10835(16) 0.38047(13) 0.0598(7) Uani 1 1 d .
H31 H 0.2228 0.0675 0.4042 0.072 Uiso 1 1 calc R
C32 C 0.0928(2) 0.14337(14) 0.41695(12) 0.0554(6) Uani 1 1 d .
C33 C 0.0160(2) 0.20976(17) 0.39133(14) 0.0694(8) Uani 1 1 d .
C34 C -0.0367(2) 0.16786(14) 0.50227(13) 0.0556(6) Uani 1 1 d .
C35 C 0.0583(2) 0.12023(14) 0.48294(12) 0.0514(6) Uani 1 1 d .
C36 C 0.0788(3) 0.28817(18) 0.38502(19) 0.1035(12) Uani 1 1 d .
H36A H 0.0252 0.3278 0.3685 0.155 Uiso 1 1 calc R
H36B H 0.1387 0.2830 0.3515 0.155 Uiso 1 1 calc R
H36C H 0.1121 0.3029 0.4311 0.155 Uiso 1 1 calc R
C37 C -0.0612(3) 0.1882(2) 0.32621(15) 0.1002(11) Uani 1 1 d .
H37A H -0.1078 0.2327 0.3121 0.150 Uiso 1 1 calc R
H37B H -0.1100 0.1451 0.3381 0.150 Uiso 1 1 calc R
H37C H -0.0143 0.1733 0.2873 0.150 Uiso 1 1 calc R
C38 C 0.1070(2) 0.05625(16) 0.52229(13) 0.0554(6) Uani 1 1 d .
C39 C -0.1020(2) 0.16587(15) 0.56209(12) 0.0570(6) Uani 1 1 d .
C40 C -0.0790(3) 0.11275(19) 0.61857(15) 0.0756(8) Uani 1 1 d .
C41 C -0.1964(3) 0.21699(18) 0.56785(14) 0.0711(8) Uani 1 1 d .

loop_
_atom_site_aniso_label
_atom_site_aniso_U_11
_atom_site_aniso_U_22
_atom_site_aniso_U_33
_atom_site_aniso_U_23
_atom_site_aniso_U_13
_atom_site_aniso_U_12
Cl1 0.0783(5) 0.0985(6) 0.0612(4) 0.0209(4) 0.0138(3) 0.0291(4)
O1 0.0797(12) 0.0694(12) 0.0617(10) 0.0156(9) 0.0190(9) 0.0216(10)
N1 0.0521(12) 0.0634(13) 0.0572(12) 0.0014(10) 0.0121(10) 0.0079(11)
N2 0.0753(16) 0.0728(17) 0.0766(15) 0.0104(13) -0.0132(13) -0.0040(14)
N3 0.158(3) 0.119(2) 0.0715(17) 0.0234(18) 0.0325(18) 0.028(2)
N4 0.104(2) 0.115(2) 0.0990(19) -0.0099(17) 0.0206(17) 0.0278(19)
C1 0.0497(14) 0.0705(17) 0.0491(13) 0.0067(12) 0.0014(11) 0.0029(13)
C2 0.0501(14) 0.0728(17) 0.0502(13) 0.0048(13) 0.0059(11) 0.0023(13)
C3 0.0625(17) 0.083(2) 0.0620(15) 0.0182(14) 0.0121(13) 0.0059(15)
C4 0.098(2) 0.084(2) 0.0598(16) 0.0134(15) 0.0239(15) 0.0343(18)
C5 0.0742(19) 0.111(2) 0.0704(18) 0.0277(18) 0.0184(15) 0.0280(19)
C6 0.0460(14) 0.0707(17) 0.0509(13) 0.0092(13) 0.0046(11) 0.0058(13)
C7 0.090(2) 0.0707(19) 0.0559(15) 0.0091(14) 0.0142(14) 0.0221(17)
C8 0.124(3) 0.133(3) 0.095(3) -0.010(2) -0.030(2) 0.041(3)
C9 0.236(5) 0.060(2) 0.236(5) 0.020(3) -0.147(5) -0.004(3)
C10 0.104(3) 0.132(3) 0.104(2) 0.012(2) 0.008(2) 0.040(2)
C11 0.0512(14) 0.0669(16) 0.0514(13) 0.0036(12) 0.0028(11) 0.0040(13)
C12 0.0562(15) 0.0710(17) 0.0540(14) 0.0077(13) 0.0085(12) 0.0097(14)
C13 0.0450(13) 0.0610(15) 0.0460(13) -0.0021(12) 0.0031(11) 0.0016(12)
C14 0.0536(15) 0.0540(15) 0.0457(12) -0.0049(11) 0.0046(11) 0.0030(12)
C15 0.0536(14) 0.0545(15) 0.0469(13) -0.0051(12) 0.0017(11) -0.0076(13)
C16 0.0752(19) 0.0721(19) 0.0559(15) 0.0010(14) 0.0014(14) -0.0126(15)
C17 0.097(2) 0.108(3) 0.0528(16) 0.0044(17) 0.0117(17) -0.039(2)
C18 0.081(2) 0.122(3) 0.0580(17) -0.0179(19) 0.0215(16) -0.027(2)
C19 0.0694(18) 0.091(2) 0.0642(17) -0.0173(16) 0.0194(14) -0.0093(16)
C20 0.0545(15) 0.0682(17) 0.0474(13) -0.0095(12) 0.0057(12) -0.0100(14)
C21 0.098(2) 0.0681(19) 0.0712(17) -0.0151(15) 0.0165(16) -0.0041(17)
C22 0.0541(16) 0.089(2) 0.0718(17) 0.0183(15) 0.0023(13) 0.0038(15)
C23 0.0618(16) 0.0632(17) 0.0730(17) -0.0069(14) 0.0094(14) 0.0071(15)
C24 0.0492(15) 0.0554(16) 0.0726(17) 0.0027(14) 0.0056(13) 0.0034(13)
C25 0.108(3) 0.099(3) 0.095(2) 0.034(2) -0.029(2) -0.044(2)
C26 0.140(3) 0.088(3) 0.127(3) 0.029(2) -0.046(3) -0.051(2)
C27 0.082(2) 0.076(2) 0.083(2) 0.0070(17) -0.0137(16) -0.0004(18)
C28 0.0675(19) 0.078(2) 0.099(2) 0.0262(18) -0.0018(18) 0.0096(17)
C29 0.0609(18) 0.0632(19) 0.108(2) 0.0166(17) -0.0120(17) -0.0052(15)
C30 0.0545(15) 0.0718(17) 0.0571(14) 0.0072(13) 0.0081(12) 0.0067(14)
C31 0.0561(15) 0.0658(17) 0.0581(15) 0.0075(13) 0.0093(12) 0.0046(13)
C32 0.0538(15) 0.0612(16) 0.0514(13) 0.0039(12) 0.0060(12) -0.0001(13)
C33 0.0747(18) 0.0762(19) 0.0587(15) 0.0147(14) 0.0198(14) 0.0183(16)
C34 0.0595(16) 0.0550(16) 0.0524(14) -0.0029(12) 0.0025(12) -0.0020(13)
C35 0.0539(15) 0.0520(14) 0.0487(13) 0.0023(11) 0.0060(11) 0.0005(12)
C36 0.125(3) 0.073(2) 0.117(3) 0.0305(19) 0.047(2) 0.011(2)
C37 0.086(2) 0.154(3) 0.0603(17) 0.0130(19) 0.0029(16) 0.046(2)
C38 0.0530(15) 0.0618(17) 0.0515(14) -0.0027(13) 0.0020(12) -0.0067(14)
C39 0.0627(16) 0.0604(16) 0.0489(14) -0.0042(12) 0.0127(12) 0.0021(14)
C40 0.090(2) 0.082(2) 0.0559(17) -0.0047(17) 0.0237(15) 0.0072(18)
C41 0.079(2) 0.075(2) 0.0613(16) -0.0057(15) 0.0163(15) 0.0032(18)

loop_
_atom_type_symbol
_atom_type_description
_atom_type_scat_dispersion_real
_atom_type_scat_dispersion_imag
_atom_type_scat_source
C C 0.0033 0.0016 'International Tables Vol C Tables 4.2.6.8 and 6.1.1.4'
H H 0.0000 0.0000 'International Tables Vol C Tables 4.2.6.8 and 6.1.1.4'
N N 0.0061 0.0033 'International Tables Vol C Tables 4.2.6.8 and 6.1.1.4'
O O 0.0106 0.0060 'International Tables Vol C Tables 4.2.6.8 and 6.1.1.4'
Cl Cl 0.1484 0.1585 'International Tables Vol C Tables 4.2.6.8 and 6.1.1.4'

loop_
_geom_angle_atom_site_label_1
_geom_angle_atom_site_label_2
_geom_angle_atom_site_label_3
_geom_angle
C34 O1 C33 110.13(18)
C13 N1 C20 111.2(2)
C13 N1 C23 124.2(2)
C20 N1 C23 124.6(2)
C2 C1 C6 125.1(2)
C2 C1 Cl1 118.27(19)
C6 C1 Cl1 116.62(17)
C1 C2 C30 123.0(2)
C1 C2 C3 118.4(2)
C30 C2 C3 118.6(2)
C4 C3 C2 115.5(2)
C4 C3 H3A 108.4
C2 C3 H3A 108.4
C4 C3 H3B 108.4
C2 C3 H3B 108.4
H3A C3 H3B 107.5
C5 C4 C3 113.7(3)
C5 C4 C7 118.1(2)
C3 C4 C7 115.1(2)
C5 C4 H4 102.3
C3 C4 H4 102.3
C7 C4 H4 102.3
C4 C5 C6 116.0(2)
C4 C5 H5A 108.3
C6 C5 H5A 108.3
C4 C5 H5B 108.3
C6 C5 H5B 108.3
H5A C5 H5B 107.4
C11 C6 C1 122.8(2)
C11 C6 C5 121.7(2)
C1 C6 C5 115.4(2)
C9 C7 C8 113.8(3)
C9 C7 C4 112.9(3)
C8 C7 C4 112.0(2)
C9 C7 C10 105.3(3)
C8 C7 C10 102.8(3)
C4 C7 C10 109.3(2)
C7 C8 H8A 109.5
C7 C8 H8B 109.5
H8A C8 H8B 109.5
C7 C8 H8C 109.5
H8A C8 H8C 109.5
H8B C8 H8C 109.5
C7 C9 H9A 109.5
C7 C9 H9B 109.5
H9A C9 H9B 109.5
C7 C9 H9C 109.5
H9A C9 H9C 109.5
H9B C9 H9C 109.5
C7 C10 H10A 109.5
C7 C10 H10B 109.5
H10A C10 H10B 109.5
C7 C10 H10C 109.5
H10A C10 H10C 109.5
H10B C10 H10C 109.5
C6 C11 C12 127.3(2)
C6 C11 H11 116.3
C12 C11 H11 116.3
C13 C12 C11 126.1(2)
C13 C12 H12 117.0
C11 C12 H12 117.0
C12 C13 N1 122.5(2)
C12 C13 C14 129.6(2)
N1 C13 C14 107.86(18)
C15 C14 C13 102.14(18)
C15 C14 C22 110.51(19)
C13 C14 C22 112.7(2)
C15 C14 C21 109.3(2)
C13 C14 C21 111.01(19)
C22 C14 C21 110.9(2)
C16 C15 C20 119.6(2)
C16 C15 C14 130.8(2)
C20 C15 C14 109.7(2)
C15 C16 C17 118.9(3)
C15 C16 H16 120.5
C17 C16 H16 120.5
C18 C17 C16 120.7(3)
C18 C17 H17 119.6
C16 C17 H17 119.6
C17 C18 C19 121.2(3)
C17 C18 H18 119.4
C19 C18 H18 119.4
C18 C19 C20 117.8(3)
C18 C19 H19 121.1
C20 C19 H19 121.1
C15 C20 C19 121.8(2)
C15 C20 N1 109.1(2)
C19 C20 N1 129.1(3)
C14 C21 H21A 109.5
C14 C21 H21B 109.5
H21A C21 H21B 109.5
C14 C21 H21C 109.5
H21A C21 H21C 109.5
H21B C21 H21C 109.5
C14 C22 H22A 109.5
C14 C22 H22B 109.5
H22A C22 H22B 109.5
C14 C22 H22C 109.5
H22A C22 H22C 109.5
H22B C22 H22C 109.5
N1 C23 C24 114.3(2)
N1 C23 H23A 108.7
C24 C23 H23A 108.7
N1 C23 H23B 108.7
C24 C23 H23B 108.7
H23A C23 H23B 107.6
C25 C24 C29 117.3(3)
C25 C24 C23 121.5(3)
C29 C24 C23 121.2(3)
C24 C25 C26 121.1(3)
C24 C25 H25 119.5
C26 C25 H25 119.5
C27 C26 C25 121.3(3)
C27 C26 H26 119.4
C25 C26 H26 119.4
C26 C27 C28 118.4(3)
C26 C27 H27 120.8
C28 C27 H27 120.8
C27 C28 C29 120.4(3)
C27 C28 H28 119.8
C29 C28 H28 119.8
C24 C29 C28 121.5(3)
C24 C29 H29 119.2
C28 C29 H29 119.2
C31 C30 C2 125.8(2)
C31 C30 H30 117.1
C2 C30 H30 117.1
C30 C31 C32 127.2(2)
C30 C31 H31 116.4
C32 C31 H31 116.4
C35 C32 C31 124.5(2)
C35 C32 C33 107.9(2)
C31 C32 C33 127.5(2)
O1 C33 C32 102.95(18)
O1 C33 C37 105.6(2)
C32 C33 C37 113.1(2)
O1 C33 C36 105.6(2)
C32 C33 C36 113.7(2)
C37 C33 C36 114.5(3)
O1 C34 C39 119.4(2)
O1 C34 C35 110.0(2)
C39 C34 C35 130.6(2)
C32 C35 C38 124.1(2)
C32 C35 C34 109.0(2)
C38 C35 C34 126.8(2)
C33 C36 H36A 109.5
C33 C36 H36B 109.5
H36A C36 H36B 109.5
C33 C36 H36C 109.5
H36A C36 H36C 109.5
H36B C36 H36C 109.5
C33 C37 H37A 109.5
C33 C37 H37B 109.5
H37A C37 H37B 109.5
C33 C37 H37C 109.5
H37A C37 H37C 109.5
H37B C37 H37C 109.5
N2 C38 C35 175.9(3)
C34 C39 C40 122.0(2)
C34 C39 C41 120.4(2)
C40 C39 C41 117.5(2)
N3 C40 C39 177.9(3)
N4 C41 C39 179.1(3)

loop_
_geom_bond_atom_site_label_1
_geom_bond_atom_site_label_2
_geom_bond_distance
Cl1 C1 1.746(3)
O1 C34 1.328(3)
O1 C33 1.473(3)
N1 C13 1.382(3)
N1 C20 1.408(3)
N1 C23 1.450(3)
N2 C38 1.144(3)
N3 C40 1.144(4)
N4 C41 1.156(4)
C1 C2 1.369(3)
C1 C6 1.442(3)
C2 C30 1.423(3)
C2 C3 1.511(3)
C3 C4 1.501(4)
C3 H3A 0.9700
C3 H3B 0.9700
C4 C5 1.449(3)
C4 C7 1.532(4)
C4 H4 0.9800
C5 C6 1.517(4)
C5 H5A 0.9700
C5 H5B 0.9700
C6 C11 1.358(3)
C7 C9 1.450(4)
C7 C8 1.496(4)
C7 C10 1.586(4)
C8 H8A 0.9600
C8 H8B 0.9600
C8 H8C 0.9600
C9 H9A 0.9600
C9 H9B 0.9600
C9 H9C 0.9600
C10 H10A 0.9600
C10 H10B 0.9600
C10 H10C 0.9600
C11 C12 1.419(3)
C11 H11 0.9300
C12 C13 1.360(3)
C12 H12 0.9300
C13 C14 1.524(3)
C14 C15 1.508(3)
C14 C22 1.537(3)
C14 C21 1.536(3)
C15 C16 1.374(3)
C15 C20 1.379(3)
C16 C17 1.388(4)
C16 H16 0.9300
C17 C18 1.367(4)
C17 H17 0.9300
C18 C19 1.373(4)
C18 H18 0.9300
C19 C20 1.383(3)
C19 H19 0.9300
C21 H21A 0.9600
C21 H21B 0.9600
C21 H21C 0.9600
C22 H22A 0.9600
C22 H22B 0.9600
C22 H22C 0.9600
C23 C24 1.510(4)
C23 H23A 0.9700
C23 H23B 0.9700
C24 C25 1.357(4)
C24 C29 1.367(4)
C25 C26 1.379(5)
C25 H25 0.9300
C26 C27 1.348(4)
C26 H26 0.9300
C27 C28 1.356(4)
C27 H27 0.9300
C28 C29 1.379(4)
C28 H28 0.9300
C29 H29 0.9300
C30 C31 1.363(3)
C30 H30 0.9300
C31 C32 1.415(3)
C31 H31 0.9300
C32 C35 1.369(3)
C32 C33 1.504(3)
C33 C37 1.521(4)
C33 C36 1.528(4)
C34 C39 1.378(3)
C34 C35 1.429(3)
C35 C38 1.416(4)
C36 H36A 0.9600
C36 H36B 0.9600
C36 H36C 0.9600
C37 H37A 0.9600
C37 H37B 0.9600
C37 H37C 0.9600
C39 C40 1.404(4)
C39 C41 1.408(4)

loop_
_geom_torsion_atom_site_label_1
_geom_torsion_atom_site_label_2
_geom_torsion_atom_site_label_3
_geom_torsion_atom_site_label_4
_geom_torsion
C6 C1 C2 C30 -179.3(2)
Cl1 C1 C2 C30 1.8(4)
C6 C1 C2 C3 0.2(4)
Cl1 C1 C2 C3 -178.65(19)
C1 C2 C3 C4 18.0(4)
C30 C2 C3 C4 -162.4(3)
C2 C3 C4 C5 -41.0(4)
C2 C3 C4 C7 178.4(2)
C3 C4 C5 C6 46.1(4)
C7 C4 C5 C6 -174.6(3)
C2 C1 C6 C11 -176.8(2)
Cl1 C1 C6 C11 2.1(3)
C2 C1 C6 C5 4.2(4)
Cl1 C1 C6 C5 -176.8(2)
C4 C5 C6 C11 153.0(3)
C4 C5 C6 C1 -28.0(4)
C5 C4 C7 C9 -62.9(5)
C3 C4 C7 C9 75.9(4)
C5 C4 C7 C8 167.1(3)
C3 C4 C7 C8 -54.1(4)
C5 C4 C7 C10 53.9(4)
C3 C4 C7 C10 -167.3(3)
C1 C6 C11 C12 179.8(2)
C5 C6 C11 C12 -1.3(4)
C6 C11 C12 C13 -175.6(3)
C11 C12 C13 N1 179.3(2)
C11 C12 C13 C14 1.7(4)
C20 N1 C13 C12 -177.7(2)
C23 N1 C13 C12 -0.5(4)
C20 N1 C13 C14 0.3(3)
C23 N1 C13 C14 177.5(2)
C12 C13 C14 C15 178.7(2)
N1 C13 C14 C15 0.8(2)
C12 C13 C14 C22 -62.8(3)
N1 C13 C14 C22 119.4(2)
C12 C13 C14 C21 62.3(3)
N1 C13 C14 C21 -115.5(2)
C13 C14 C15 C16 178.8(2)
C22 C14 C15 C16 58.7(3)
C21 C14 C15 C16 -63.6(3)
C13 C14 C15 C20 -1.7(2)
C22 C14 C15 C20 -121.8(2)
C21 C14 C15 C20 115.9(2)
C20 C15 C16 C17 -1.0(4)
C14 C15 C16 C17 178.4(2)
C15 C16 C17 C18 0.1(4)
C16 C17 C18 C19 0.8(5)
C17 C18 C19 C20 -0.7(4)
C16 C15 C20 C19 1.1(4)
C14 C15 C20 C19 -178.5(2)
C16 C15 C20 N1 -178.5(2)
C14 C15 C20 N1 2.0(3)
C18 C19 C20 C15 -0.2(4)
C18 C19 C20 N1 179.3(2)
C13 N1 C20 C15 -1.4(3)
C23 N1 C20 C15 -178.6(2)
C13 N1 C20 C19 179.0(2)
C23 N1 C20 C19 1.8(4)
C13 N1 C23 C24 -70.7(3)
C20 N1 C23 C24 106.1(3)
N1 C23 C24 C25 -43.4(4)
N1 C23 C24 C29 136.5(3)
C29 C24 C25 C26 -0.6(5)
C23 C24 C25 C26 179.2(3)
C24 C25 C26 C27 0.6(7)
C25 C26 C27 C28 -0.5(6)
C26 C27 C28 C29 0.5(5)
C25 C24 C29 C28 0.6(4)
C23 C24 C29 C28 -179.3(3)
C27 C28 C29 C24 -0.5(5)
C1 C2 C30 C31 -178.2(3)
C3 C2 C30 C31 2.3(4)
C2 C30 C31 C32 -179.5(2)
C30 C31 C32 C35 178.8(3)
C30 C31 C32 C33 0.1(4)
C34 O1 C33 C32 -0.6(3)
C34 O1 C33 C37 118.2(2)
C34 O1 C33 C36 -120.1(2)
C35 C32 C33 O1 0.5(3)
C31 C32 C33 O1 179.3(2)
C35 C32 C33 C37 -113.0(3)
C31 C32 C33 C37 65.9(3)
C35 C32 C33 C36 114.2(2)
C31 C32 C33 C36 -67.0(3)
C33 O1 C34 C39 -178.1(2)
C33 O1 C34 C35 0.6(3)
C31 C32 C35 C38 -2.3(4)
C33 C32 C35 C38 176.6(2)
C31 C32 C35 C34 -179.1(2)
C33 C32 C35 C34 -0.2(3)
O1 C34 C35 C32 -0.2(3)
C39 C34 C35 C32 178.3(3)
O1 C34 C35 C38 -176.9(2)
C39 C34 C35 C38 1.6(4)
C32 C35 C38 N2 -37(4)
C34 C35 C38 N2 139(4)
O1 C34 C39 C40 -179.5(2)
C35 C34 C39 C40 2.1(4)
O1 C34 C39 C41 1.6(4)
C35 C34 C39 C41 -176.8(3)
C34 C39 C40 N3 -166(10)
C41 C39 C40 N3 12(10)
C34 C39 C41 N4 170(100)
C40 C39 C41 N4 -9(27)
